data_1556006
loop_
_publ_author_name
'Halli, Juliette'
'Bolte, Michael'
'Bats, Jan'
'Manolikakes, Georg'

_publ_section_title
;
 Modular Two-Step Approach for the Stereodivergent Synthesis of
 1,3-Diamines with Three Continuous Stereocenters.
;
_journal_issue 3
_journal_name_full 'Organic letters'
_journal_page_first 674
_journal_page_last 677
_journal_paper_doi 10.1021/acs.orglett.6b03841
_journal_volume 19
_journal_year 2017
_chemical_formula_moiety 'C33 H34 N2 O5, C H2 Cl2'
_chemical_formula_sum 'C34 H36 Cl2 N2 O5'
_chemical_formula_weight 623.55
_space_group_crystal_system monoclinic
_space_group_IT_number 14
_space_group_name_Hall '-P 2ybc'
_space_group_name_H-M_alt 'P 1 21/c 1'
_atom_sites_solution_hydrogens mixed
_audit_creation_method SHELXL-2014/6
_cell_angle_alpha 90
_cell_angle_beta 99.642(8)
_cell_angle_gamma 90
_cell_formula_units_Z 4
_cell_length_a 10.3241(10)
_cell_length_b 23.365(2)
_cell_length_c 13.7004(14)
_cell_measurement_reflns_used 11439
_cell_measurement_temperature 173(2)
_cell_measurement_theta_max 25.57
_cell_measurement_theta_min 2.18
_cell_volume 3258.2(5)
_computing_cell_refinement 'X-Area (Stoe & Cie, 2001)'
_computing_data_collection 'X-Area (Stoe & Cie, 2001)'
_computing_data_reduction 'X-Area (Stoe & Cie, 2001)'
_computing_molecular_graphics 'XP in SHELXTL-Plus (Sheldrick, 2008)'
_computing_publication_material SHELXL
_computing_structure_refinement 'SHELXL-2014/6 (Sheldrick, 2014)'
_computing_structure_solution 'SHELXS (Sheldrick, 2008)'
_diffrn_ambient_temperature 173(2)
_diffrn_measured_fraction_theta_full 0.999
_diffrn_measured_fraction_theta_max 0.984
_diffrn_measurement_device_type 'STOE IPDS II two-circle-diffractometer'
_diffrn_measurement_method \w
_diffrn_radiation_type MoK\a
_diffrn_radiation_wavelength 0.71073
_diffrn_reflns_av_R_equivalents 0.1824
_diffrn_reflns_av_unetI/netI 0.1450
_diffrn_reflns_Laue_measured_fraction_full 0.999
_diffrn_reflns_Laue_measured_fraction_max 0.984
_diffrn_reflns_limit_h_max 12
_diffrn_reflns_limit_h_min -12
_diffrn_reflns_limit_k_max 28
_diffrn_reflns_limit_k_min -28
_diffrn_reflns_limit_l_max 16
_diffrn_reflns_limit_l_min -16
_diffrn_reflns_number 41413
_diffrn_reflns_point_group_measured_fraction_full 0.999
_diffrn_reflns_point_group_measured_fraction_max 0.984
_diffrn_reflns_theta_full 25.000
_diffrn_reflns_theta_max 26.116
_diffrn_reflns_theta_min 2.455
_diffrn_source 'Genix 3D I\mS microfocus X-ray source'
_exptl_absorpt_coefficient_mu 0.242
_exptl_absorpt_correction_T_max 1.000
_exptl_absorpt_correction_T_min 0.524
_exptl_absorpt_correction_type multi-scan
_exptl_absorpt_process_details 'X-Area (Stoe & Cie, 2001)'
_exptl_crystal_colour colourless
_exptl_crystal_density_diffrn 1.271
_exptl_crystal_description needle
_exptl_crystal_F_000 1312
_exptl_crystal_size_max 0.390
_exptl_crystal_size_mid 0.060
_exptl_crystal_size_min 0.060
_refine_diff_density_max 0.649
_refine_diff_density_min -0.569
_refine_diff_density_rms 0.077
_refine_ls_extinction_method none
_refine_ls_goodness_of_fit_ref 1.060
_refine_ls_hydrogen_treatment mixed
_refine_ls_matrix_type full
_refine_ls_number_parameters 399
_refine_ls_number_reflns 6378
_refine_ls_number_restraints 0
_refine_ls_restrained_S_all 1.060
_refine_ls_R_factor_all 0.2291
_refine_ls_R_factor_gt 0.1213
_refine_ls_shift/su_max 0.000
_refine_ls_shift/su_mean 0.000
_refine_ls_structure_factor_coef Fsqd
_refine_ls_weighting_details 'w=1/[\s^2^(Fo^2^)+(0.1346P)^2^] where P=(Fo^2^+2Fc^2^)/3'
_refine_ls_weighting_scheme calc
_refine_ls_wR_factor_gt 0.2611
_refine_ls_wR_factor_ref 0.3204
_reflns_Friedel_coverage 0.000
_reflns_number_gt 2820
_reflns_number_total 6378
_reflns_threshold_expression 'I > 2\s(I)'
_cod_data_source_file 7d.cif
_cod_data_source_block ma47
_cod_original_sg_symbol_H-M 'P 21/c'
_cod_database_code 1556006
_shelx_space_group_comment
; 
The symmetry employed for this shelxl refinement is uniquely defined 
by the following loop, which should always be used as a source of 
symmetry information in preference to the above space-group names. 
They are only intended as comments. 
;
_shelx_estimated_absorpt_t_min 0.912
_shelx_estimated_absorpt_t_max 0.986
_shelxl_version_number 2014/6

loop_
_space_group_symop_operation_xyz
'x, y, z'
'-x, y+1/2, -z+1/2'
'-x, -y, -z'
'x, -y-1/2, z-1/2'

loop_
_atom_site_label
_atom_site_type_symbol
_atom_site_fract_x
_atom_site_fract_y
_atom_site_fract_z
_atom_site_U_iso_or_equiv
_atom_site_adp_type
_atom_site_occupancy
_atom_site_site_symmetry_order
_atom_site_calc_flag
_atom_site_refinement_flags_posn
_atom_site_refinement_flags_adp
O1 O 0.9772(5) 0.8405(2) 0.3971(4) 0.0527(13) Uani 1 1 d . .
O2 O 0.6634(5) 0.79674(19) 0.6781(3) 0.0526(13) Uani 1 1 d . .
N1 N 0.8165(5) 0.7801(2) 0.3282(4) 0.0329(12) Uani 1 1 d . .
H1 H 0.780(7) 0.764(3) 0.272(5) 0.038(18) Uiso 1 1 d . .
N2 N 0.5378(6) 0.76498(19) 0.5373(4) 0.0288(11) Uani 1 1 d . .
H2 H 0.473(7) 0.772(3) 0.495(6) 0.05(2) Uiso 1 1 d . .
C1 C 0.9283(6) 0.8089(2) 0.3279(5) 0.0360(14) Uani 1 1 d . .
C2 C 0.7424(6) 0.7821(2) 0.4109(5) 0.0326(14) Uani 1 1 d . .
H2A H 0.8066 0.7897 0.4728 0.039 Uiso 1 1 calc R U
C3 C 0.6804(6) 0.7231(2) 0.4221(5) 0.0319(14) Uani 1 1 d . .
H3 H 0.6095 0.7167 0.3639 0.038 Uiso 1 1 calc R U
C4 C 0.6195(6) 0.7168(2) 0.5178(4) 0.0295(13) Uani 1 1 d . .
H4 H 0.6934 0.7135 0.5750 0.035 Uiso 1 1 calc R U
C5 C 0.5633(7) 0.8003(2) 0.6143(5) 0.0338(14) Uani 1 1 d . .
C6 C 0.7832(7) 0.6754(2) 0.4233(5) 0.0393(15) Uani 1 1 d . .
H6A H 0.7421 0.6382 0.4305 0.059 Uiso 1 1 calc R U
H6B H 0.8184 0.6762 0.3612 0.059 Uiso 1 1 calc R U
H6C H 0.8549 0.6815 0.4790 0.059 Uiso 1 1 calc R U
C11 C 0.9935(7) 0.8002(3) 0.2387(5) 0.0431(16) Uani 1 1 d . .
C12 C 0.9803(7) 0.7510(3) 0.1822(5) 0.0427(16) Uani 1 1 d . .
H12 H 0.9226 0.7216 0.1964 0.051 Uiso 1 1 calc R U
C13 C 1.0495(7) 0.7439(3) 0.1055(6) 0.0530(19) Uani 1 1 d . .
H13 H 1.0427 0.7090 0.0694 0.064 Uiso 1 1 calc R U
C14 C 1.1284(8) 0.7870(4) 0.0811(6) 0.067(2) Uani 1 1 d . .
H14 H 1.1740 0.7828 0.0268 0.080 Uiso 1 1 calc R U
C15 C 1.1404(9) 0.8361(4) 0.1361(6) 0.068(2) Uani 1 1 d . .
H15 H 1.1949 0.8661 0.1194 0.082 Uiso 1 1 calc R U
C16 C 1.0766(8) 0.8429(4) 0.2137(6) 0.060(2) Uani 1 1 d . .
H16 H 1.0884 0.8771 0.2516 0.072 Uiso 1 1 calc R U
C21 C 0.6467(7) 0.8327(2) 0.3954(5) 0.0361(15) Uani 1 1 d . .
C22 C 0.6745(8) 0.8820(3) 0.4519(5) 0.0503(19) Uani 1 1 d . .
H22 H 0.7533 0.8844 0.4989 0.060 Uiso 1 1 calc R U
C23 C 0.5876(11) 0.9280(3) 0.4400(7) 0.067(3) Uani 1 1 d . .
H23 H 0.6060 0.9610 0.4806 0.081 Uiso 1 1 calc R U
C24 C 0.4765(10) 0.9262(3) 0.3707(7) 0.066(3) Uani 1 1 d . .
H24 H 0.4182 0.9579 0.3622 0.079 Uiso 1 1 calc R U
C25 C 0.4494(8) 0.8781(3) 0.3132(6) 0.060(2) Uani 1 1 d . .
H25 H 0.3720 0.8766 0.2649 0.072 Uiso 1 1 calc R U
C26 C 0.5352(7) 0.8315(3) 0.3255(5) 0.0466(17) Uani 1 1 d . .
H26 H 0.5160 0.7985 0.2850 0.056 Uiso 1 1 calc R U
C41 C 0.5378(6) 0.6630(2) 0.5155(5) 0.0337(14) Uani 1 1 d . .
C42 C 0.4159(7) 0.6579(2) 0.4528(5) 0.0369(15) Uani 1 1 d . .
C43 C 0.3360(7) 0.6108(3) 0.4522(5) 0.0433(16) Uani 1 1 d . .
H43 H 0.2551 0.6083 0.4077 0.052 Uiso 1 1 calc R U
C44 C 0.3778(8) 0.5665(3) 0.5193(5) 0.0455(18) Uani 1 1 d . .
C45 C 0.4957(8) 0.5684(3) 0.5809(5) 0.0457(18) Uani 1 1 d . .
H45 H 0.5232 0.5376 0.6248 0.055 Uiso 1 1 calc R U
C46 C 0.5765(7) 0.6169(3) 0.5784(5) 0.0409(16) Uani 1 1 d . .
O47 O 0.3812(4) 0.70498(17) 0.3918(3) 0.0419(11) Uani 1 1 d . .
C47 C 0.2661(7) 0.7016(3) 0.3188(5) 0.0471(17) Uani 1 1 d . .
H47A H 0.2764 0.6710 0.2718 0.071 Uiso 1 1 calc R U
H47B H 0.2524 0.7382 0.2836 0.071 Uiso 1 1 calc R U
H47C H 0.1901 0.6933 0.3508 0.071 Uiso 1 1 calc R U
O48 O 0.2887(6) 0.52280(19) 0.5178(4) 0.0599(15) Uani 1 1 d . .
C48 C 0.3127(10) 0.4820(3) 0.5964(6) 0.073(3) Uani 1 1 d . .
H48A H 0.3932 0.4607 0.5918 0.110 Uiso 1 1 calc R U
H48B H 0.2385 0.4555 0.5913 0.110 Uiso 1 1 calc R U
H48C H 0.3231 0.5020 0.6601 0.110 Uiso 1 1 calc R U
O49 O 0.6975(5) 0.62128(17) 0.6359(3) 0.0424(11) Uani 1 1 d . .
C49 C 0.7442(9) 0.5744(3) 0.6994(6) 0.057(2) Uani 1 1 d . .
H49A H 0.6889 0.5702 0.7505 0.085 Uiso 1 1 calc R U
H49B H 0.8351 0.5818 0.7309 0.085 Uiso 1 1 calc R U
H49C H 0.7407 0.5392 0.6603 0.085 Uiso 1 1 calc R U
C51 C 0.4618(6) 0.8461(2) 0.6219(5) 0.0338(14) Uani 1 1 d . .
C52 C 0.4909(8) 0.8880(3) 0.6936(5) 0.0470(17) Uani 1 1 d . .
H52 H 0.5724 0.8867 0.7378 0.056 Uiso 1 1 calc R U
C53 C 0.4037(9) 0.9315(3) 0.7019(7) 0.062(2) Uani 1 1 d . .
H53 H 0.4243 0.9595 0.7524 0.075 Uiso 1 1 calc R U
C54 C 0.2855(8) 0.9344(3) 0.6366(7) 0.058(2) Uani 1 1 d . .
H54 H 0.2262 0.9650 0.6409 0.070 Uiso 1 1 calc R U
C55 C 0.2547(7) 0.8930(3) 0.5659(6) 0.0484(18) Uani 1 1 d . .
H55 H 0.1735 0.8944 0.5216 0.058 Uiso 1 1 calc R U
C56 C 0.3419(7) 0.8495(3) 0.5595(5) 0.0392(15) Uani 1 1 d . .
H56 H 0.3193 0.8207 0.5106 0.047 Uiso 1 1 calc R U
C1L C 0.9122(14) 0.9234(6) 0.6875(10) 0.119(4) Uani 1 1 d . .
H1L1 H 0.8284 0.9039 0.6923 0.142 Uiso 1 1 calc R U
H1L2 H 0.9600 0.8998 0.6451 0.142 Uiso 1 1 calc R U
Cl1 Cl 0.8796(8) 0.9908(2) 0.6336(5) 0.236(4) Uani 1 1 d . .
Cl2 Cl 1.0054(4) 0.9294(2) 0.8043(4) 0.1565(18) Uani 1 1 d . .

loop_
_atom_site_aniso_label
_atom_site_aniso_U_11
_atom_site_aniso_U_22
_atom_site_aniso_U_33
_atom_site_aniso_U_23
_atom_site_aniso_U_13
_atom_site_aniso_U_12
O1 0.053(3) 0.057(3) 0.047(3) -0.006(2) 0.007(2) -0.025(2)
O2 0.067(4) 0.050(3) 0.036(3) -0.010(2) -0.005(3) 0.020(2)
N1 0.033(3) 0.036(3) 0.030(3) -0.003(2) 0.006(2) -0.004(2)
N2 0.033(3) 0.026(2) 0.028(3) -0.002(2) 0.006(2) -0.001(2)
C1 0.034(4) 0.032(3) 0.041(4) 0.005(3) 0.003(3) -0.002(3)
C2 0.037(4) 0.026(3) 0.035(3) 0.001(2) 0.007(3) 0.000(2)
C3 0.038(4) 0.024(3) 0.036(3) 0.000(2) 0.012(3) 0.002(2)
C4 0.033(3) 0.020(2) 0.035(3) -0.001(2) 0.004(3) -0.001(2)
C5 0.047(4) 0.024(3) 0.032(3) 0.005(2) 0.009(3) 0.003(3)
C6 0.049(4) 0.026(3) 0.046(4) -0.005(3) 0.016(3) 0.000(3)
C11 0.036(4) 0.052(4) 0.040(4) 0.005(3) 0.005(3) -0.011(3)
C12 0.030(4) 0.057(4) 0.040(4) 0.001(3) 0.003(3) 0.001(3)
C13 0.040(4) 0.075(5) 0.045(4) 0.003(4) 0.010(4) 0.013(4)
C14 0.047(5) 0.128(8) 0.027(4) 0.015(4) 0.010(3) 0.008(5)
C15 0.064(6) 0.099(7) 0.052(5) 0.007(5) 0.035(4) -0.023(5)
C16 0.053(5) 0.072(5) 0.055(5) 0.002(4) 0.010(4) -0.016(4)
C21 0.041(4) 0.029(3) 0.040(4) 0.006(3) 0.010(3) -0.003(3)
C22 0.071(5) 0.031(3) 0.051(4) 0.004(3) 0.018(4) 0.001(3)
C23 0.106(8) 0.035(4) 0.071(6) 0.009(4) 0.043(6) 0.013(4)
C24 0.085(7) 0.041(4) 0.083(7) 0.023(4) 0.044(6) 0.024(4)
C25 0.048(5) 0.066(5) 0.069(5) 0.034(4) 0.022(4) 0.014(4)
C26 0.055(5) 0.040(3) 0.045(4) 0.016(3) 0.010(4) -0.001(3)
C41 0.040(4) 0.026(3) 0.037(3) -0.004(2) 0.012(3) -0.002(3)
C42 0.045(4) 0.030(3) 0.039(4) 0.003(3) 0.017(3) 0.008(3)
C43 0.045(4) 0.040(3) 0.047(4) -0.011(3) 0.015(3) -0.008(3)
C44 0.061(5) 0.031(3) 0.049(4) -0.007(3) 0.024(4) -0.013(3)
C45 0.067(5) 0.029(3) 0.044(4) 0.002(3) 0.019(4) -0.001(3)
C46 0.061(5) 0.032(3) 0.033(3) -0.001(3) 0.018(3) 0.003(3)
O47 0.042(3) 0.038(2) 0.044(3) 0.0029(19) 0.002(2) -0.002(2)
C47 0.041(4) 0.056(4) 0.042(4) 0.001(3) 0.000(3) 0.002(3)
O48 0.074(4) 0.034(2) 0.078(4) -0.005(2) 0.031(3) -0.020(2)
C48 0.115(8) 0.048(4) 0.067(6) -0.002(4) 0.046(5) -0.035(5)
O49 0.050(3) 0.034(2) 0.043(3) 0.0075(19) 0.006(2) 0.003(2)
C49 0.079(6) 0.040(4) 0.049(4) 0.008(3) 0.002(4) 0.012(4)
C51 0.040(4) 0.026(3) 0.039(4) 0.001(2) 0.019(3) 0.000(3)
C52 0.055(5) 0.037(3) 0.050(4) -0.006(3) 0.012(4) 0.008(3)
C53 0.086(7) 0.037(4) 0.070(6) -0.012(4) 0.030(5) 0.007(4)
C54 0.060(5) 0.033(3) 0.086(6) 0.002(4) 0.028(5) 0.015(3)
C55 0.044(4) 0.044(4) 0.060(5) -0.002(3) 0.017(4) 0.012(3)
C56 0.043(4) 0.037(3) 0.040(4) 0.001(3) 0.011(3) 0.002(3)
C1L 0.108(10) 0.126(10) 0.108(10) 0.009(8) -0.020(8) 0.018(8)
Cl1 0.333(9) 0.153(4) 0.185(5) 0.005(4) -0.068(5) 0.085(5)
Cl2 0.093(3) 0.200(4) 0.173(4) 0.051(3) 0.013(3) 0.015(3)

loop_
_atom_type_symbol
_atom_type_description
_atom_type_scat_dispersion_real
_atom_type_scat_dispersion_imag
_atom_type_scat_source
C C 0.0033 0.0016 'International Tables Vol C Tables 4.2.6.8 and 6.1.1.4'
H H 0.0000 0.0000 'International Tables Vol C Tables 4.2.6.8 and 6.1.1.4'
N N 0.0061 0.0033 'International Tables Vol C Tables 4.2.6.8 and 6.1.1.4'
O O 0.0106 0.0060 'International Tables Vol C Tables 4.2.6.8 and 6.1.1.4'
Cl Cl 0.1484 0.1585 'International Tables Vol C Tables 4.2.6.8 and 6.1.1.4'

loop_
_geom_angle_atom_site_label_1
_geom_angle_atom_site_label_2
_geom_angle_atom_site_label_3
_geom_angle
C1 N1 C2 123.2(5)
C1 N1 H1 117(4)
C2 N1 H1 119(4)
C5 N2 C4 125.5(6)
C5 N2 H2 118(5)
C4 N2 H2 117(5)
O1 C1 N1 122.6(6)
O1 C1 C11 121.4(6)
N1 C1 C11 116.0(6)
N1 C2 C21 108.9(5)
N1 C2 C3 109.1(5)
C21 C2 C3 115.9(5)
N1 C2 H2A 107.6
C21 C2 H2A 107.6
C3 C2 H2A 107.6
C6 C3 C2 110.7(5)
C6 C3 C4 107.4(5)
C2 C3 C4 113.7(5)
C6 C3 H3 108.3
C2 C3 H3 108.3
C4 C3 H3 108.3
N2 C4 C41 108.0(5)
N2 C4 C3 114.2(4)
C41 C4 C3 111.3(5)
N2 C4 H4 107.7
C41 C4 H4 107.7
C3 C4 H4 107.7
O2 C5 N2 123.2(6)
O2 C5 C51 120.3(5)
N2 C5 C51 116.5(6)
C3 C6 H6A 109.5
C3 C6 H6B 109.5
H6A C6 H6B 109.5
C3 C6 H6C 109.5
H6A C6 H6C 109.5
H6B C6 H6C 109.5
C12 C11 C16 117.7(7)
C12 C11 C1 123.5(6)
C16 C11 C1 118.7(6)
C13 C12 C11 120.9(7)
C13 C12 H12 119.6
C11 C12 H12 119.6
C14 C13 C12 120.2(8)
C14 C13 H13 119.9
C12 C13 H13 119.9
C15 C14 C13 119.0(8)
C15 C14 H14 120.5
C13 C14 H14 120.5
C16 C15 C14 121.4(8)
C16 C15 H15 119.3
C14 C15 H15 119.3
C15 C16 C11 120.7(8)
C15 C16 H16 119.7
C11 C16 H16 119.7
C26 C21 C22 118.6(6)
C26 C21 C2 121.8(6)
C22 C21 C2 119.6(6)
C21 C22 C23 120.3(8)
C21 C22 H22 119.8
C23 C22 H22 119.8
C24 C23 C22 120.6(8)
C24 C23 H23 119.7
C22 C23 H23 119.7
C23 C24 C25 119.5(7)
C23 C24 H24 120.3
C25 C24 H24 120.3
C24 C25 C26 120.4(8)
C24 C25 H25 119.8
C26 C25 H25 119.8
C21 C26 C25 120.6(7)
C21 C26 H26 119.7
C25 C26 H26 119.7
C46 C41 C42 116.6(5)
C46 C41 C4 121.8(6)
C42 C41 C4 121.5(5)
C43 C42 O47 122.4(6)
C43 C42 C41 123.1(6)
O47 C42 C41 114.5(5)
C42 C43 C44 117.9(7)
C42 C43 H43 121.0
C44 C43 H43 121.0
C45 C44 O48 124.2(6)
C45 C44 C43 121.8(6)
O48 C44 C43 114.0(7)
C44 C45 C46 118.9(6)
C44 C45 H45 120.6
C46 C45 H45 120.6
O49 C46 C41 116.1(6)
O49 C46 C45 122.2(6)
C41 C46 C45 121.7(7)
C42 O47 C47 118.6(5)
O47 C47 H47A 109.5
O47 C47 H47B 109.5
H47A C47 H47B 109.5
O47 C47 H47C 109.5
H47A C47 H47C 109.5
H47B C47 H47C 109.5
C44 O48 C48 116.9(7)
O48 C48 H48A 109.5
O48 C48 H48B 109.5
H48A C48 H48B 109.5
O48 C48 H48C 109.5
H48A C48 H48C 109.5
H48B C48 H48C 109.5
C46 O49 C49 118.5(5)
O49 C49 H49A 109.5
O49 C49 H49B 109.5
H49A C49 H49B 109.5
O49 C49 H49C 109.5
H49A C49 H49C 109.5
H49B C49 H49C 109.5
C56 C51 C52 117.6(6)
C56 C51 C5 123.8(6)
C52 C51 C5 118.6(6)
C53 C52 C51 120.9(8)
C53 C52 H52 119.5
C51 C52 H52 119.5
C52 C53 C54 120.0(7)
C52 C53 H53 120.0
C54 C53 H53 120.0
C55 C54 C53 119.8(7)
C55 C54 H54 120.1
C53 C54 H54 120.1
C54 C55 C56 119.5(8)
C54 C55 H55 120.2
C56 C55 H55 120.2
C55 C56 C51 122.2(6)
C55 C56 H56 118.9
C51 C56 H56 118.9
Cl2 C1L Cl1 110.8(8)
Cl2 C1L H1L1 109.5
Cl1 C1L H1L1 109.5
Cl2 C1L H1L2 109.5
Cl1 C1L H1L2 109.5
H1L1 C1L H1L2 108.1

loop_
_geom_bond_atom_site_label_1
_geom_bond_atom_site_label_2
_geom_bond_distance
O1 C1 1.241(8)
O2 C5 1.240(8)
N1 C1 1.336(8)
N1 C2 1.471(8)
N1 H1 0.89(7)
N2 C5 1.331(8)
N2 C4 1.458(7)
N2 H2 0.83(8)
C1 C11 1.505(10)
C2 C21 1.533(8)
C2 C3 1.540(8)
C2 H2A 1.0000
C3 C6 1.537(8)
C3 C4 1.553(8)
C3 H3 1.0000
C4 C41 1.512(8)
C4 H4 1.0000
C5 C51 1.513(8)
C6 H6A 0.9800
C6 H6B 0.9800
C6 H6C 0.9800
C11 C12 1.380(9)
C11 C16 1.395(10)
C12 C13 1.376(10)
C12 H12 0.9500
C13 C14 1.373(12)
C13 H13 0.9500
C14 C15 1.365(12)
C14 H14 0.9500
C15 C16 1.351(11)
C15 H15 0.9500
C16 H16 0.9500
C21 C26 1.369(10)
C21 C22 1.391(9)
C22 C23 1.391(11)
C22 H22 0.9500
C23 C24 1.361(13)
C23 H23 0.9500
C24 C25 1.373(12)
C24 H24 0.9500
C25 C26 1.397(10)
C25 H25 0.9500
C26 H26 0.9500
C41 C46 1.395(8)
C41 C42 1.404(9)
C42 C43 1.375(9)
C42 O47 1.391(7)
C43 C44 1.404(10)
C43 H43 0.9500
C44 C45 1.361(10)
C44 O48 1.372(8)
C45 C46 1.411(9)
C45 H45 0.9500
C46 O49 1.365(8)
O47 C47 1.422(8)
C47 H47A 0.9800
C47 H47B 0.9800
C47 H47C 0.9800
O48 C48 1.428(10)
C48 H48A 0.9800
C48 H48B 0.9800
C48 H48C 0.9800
O49 C49 1.430(8)
C49 H49A 0.9800
C49 H49B 0.9800
C49 H49C 0.9800
C51 C56 1.384(9)
C51 C52 1.384(9)
C52 C53 1.375(10)
C52 H52 0.9500
C53 C54 1.390(12)
C53 H53 0.9500
C54 C55 1.367(11)
C54 H54 0.9500
C55 C56 1.370(9)
C55 H55 0.9500
C56 H56 0.9500
C1L Cl2 1.729(13)
C1L Cl1 1.748(13)
C1L H1L1 0.9900
C1L H1L2 0.9900

loop_
_geom_hbond_atom_site_label_D
_geom_hbond_atom_site_label_H
_geom_hbond_atom_site_label_A
_geom_hbond_distance_DH
_geom_hbond_distance_HA
_geom_hbond_distance_DA
_geom_hbond_angle_DHA
_geom_hbond_site_symmetry_A
N1 H1 O2 0.89(7) 2.14(7) 2.977(7) 157(6) 4_575
N2 H2 O47 0.83(8) 2.21(7) 2.733(7) 121(6) .
C3 H3 O47 1.00 2.47 3.076(8) 118.9 .
C43 H43 Cl2 0.95 2.86 3.784(8) 163.4 4_475

loop_
_geom_torsion_atom_site_label_1
_geom_torsion_atom_site_label_2
_geom_torsion_atom_site_label_3
_geom_torsion_atom_site_label_4
_geom_torsion
C2 N1 C1 O1 -1.4(9)
C2 N1 C1 C11 177.9(5)
C1 N1 C2 C21 88.0(7)
C1 N1 C2 C3 -144.7(6)
N1 C2 C3 C6 49.2(7)
C21 C2 C3 C6 172.5(5)
N1 C2 C3 C4 170.2(5)
C21 C2 C3 C4 -66.5(7)
C5 N2 C4 C41 120.2(6)
C5 N2 C4 C3 -115.4(6)
C6 C3 C4 N2 169.2(5)
C2 C3 C4 N2 46.4(7)
C6 C3 C4 C41 -68.3(6)
C2 C3 C4 C41 168.9(5)
C4 N2 C5 O2 1.8(10)
C4 N2 C5 C51 -177.6(5)
O1 C1 C11 C12 151.7(7)
N1 C1 C11 C12 -27.6(9)
O1 C1 C11 C16 -25.4(10)
N1 C1 C11 C16 155.3(7)
C16 C11 C12 C13 1.7(10)
C1 C11 C12 C13 -175.4(6)
C11 C12 C13 C14 -3.1(11)
C12 C13 C14 C15 2.2(12)
C13 C14 C15 C16 0.1(14)
C14 C15 C16 C11 -1.5(14)
C12 C11 C16 C15 0.6(12)
C1 C11 C16 C15 177.9(8)
N1 C2 C21 C26 73.7(7)
C3 C2 C21 C26 -49.7(8)
N1 C2 C21 C22 -104.8(7)
C3 C2 C21 C22 131.9(6)
C26 C21 C22 C23 2.6(10)
C2 C21 C22 C23 -178.9(6)
C21 C22 C23 C24 -2.2(12)
C22 C23 C24 C25 1.0(12)
C23 C24 C25 C26 -0.1(12)
C22 C21 C26 C25 -1.8(10)
C2 C21 C26 C25 179.8(6)
C24 C25 C26 C21 0.6(11)
N2 C4 C41 C46 -122.6(6)
C3 C4 C41 C46 111.4(6)
N2 C4 C41 C42 54.5(7)
C3 C4 C41 C42 -71.6(7)
C46 C41 C42 C43 0.5(9)
C4 C41 C42 C43 -176.7(6)
C46 C41 C42 O47 179.7(5)
C4 C41 C42 O47 2.4(8)
O47 C42 C43 C44 -177.5(6)
C41 C42 C43 C44 1.6(10)
C42 C43 C44 C45 -2.6(10)
C42 C43 C44 O48 176.3(6)
O48 C44 C45 C46 -177.3(6)
C43 C44 C45 C46 1.4(10)
C42 C41 C46 O49 177.3(5)
C4 C41 C46 O49 -5.5(8)
C42 C41 C46 C45 -1.7(9)
C4 C41 C46 C45 175.5(6)
C44 C45 C46 O49 -178.2(6)
C44 C45 C46 C41 0.8(10)
C43 C42 O47 C47 -7.1(9)
C41 C42 O47 C47 173.7(6)
C45 C44 O48 C48 10.6(10)
C43 C44 O48 C48 -168.2(6)
C41 C46 O49 C49 -177.9(6)
C45 C46 O49 C49 1.2(9)
O2 C5 C51 C56 -173.4(6)
N2 C5 C51 C56 6.0(9)
O2 C5 C51 C52 8.2(9)
N2 C5 C51 C52 -172.3(6)
C56 C51 C52 C53 -0.3(10)
C5 C51 C52 C53 178.2(7)
C51 C52 C53 C54 -1.2(12)
C52 C53 C54 C55 1.8(12)
C53 C54 C55 C56 -0.9(12)
C54 C55 C56 C51 -0.6(11)
C52 C51 C56 C55 1.2(10)
C5 C51 C56 C55 -177.1(6)
